data_4107216
loop_
_publ_author_name
'Jennifer L. Hess'
'Chung-Hung Hsieh'
'Scott M. Brothers'
'Michael B. Hall'
'Marcetta Y. Darensbourg'

_publ_section_title
;
 Self-Assembly of Dinitrosyl Iron Units into Imidazolate-Edge-Bridged
 Molecular Squares: Characterization Including M\"ossbauer Spectroscopy
;
_journal_name_full 'Journal of the American Chemical Society'
_journal_page_first 20426
_journal_page_last 20434
_journal_paper_doi 10.1021/ja208384d
_journal_volume 133
_journal_year 2011
_chemical_formula_sum 'C28 H20 Fe4 N16 O8'
_chemical_formula_weight 932.00
_chemical_name_systematic
; 
 ? 
;
_space_group_IT_number 15
_symmetry_cell_setting monoclinic
_symmetry_space_group_name_Hall '-C 2yc'
_symmetry_space_group_name_H-M 'C 1 2/c 1'
_atom_sites_solution_hydrogens geom
_atom_sites_solution_primary direct
_atom_sites_solution_secondary difmap
_audit_creation_method SHELXL-97
_cell_angle_alpha 90.00
_cell_angle_beta 103.239(6)
_cell_angle_gamma 90.00
_cell_formula_units_Z 4
_cell_length_a 24.348(14)
_cell_length_b 7.370(4)
_cell_length_c 20.786(11)
_cell_measurement_reflns_used 3118
_cell_measurement_temperature 110(2)
_cell_measurement_theta_max 25.63
_cell_measurement_theta_min 2.33
_cell_volume 3631(3)
_computing_cell_refinement 'Bruker APEXII'
_computing_data_collection 'Bruker APEXII'
_computing_data_reduction 'Bruker SAINT'
_computing_molecular_graphics 'Bruker SHELXTL'
_computing_publication_material 'Bruker SHELXTL'
_computing_structure_refinement 'SHELXL-97 (Sheldrick, 1997)'
_computing_structure_solution 'SHELXS-97 (Sheldrick, 1990)'
_diffrn_ambient_temperature 110(2)
_diffrn_measured_fraction_theta_full 0.982
_diffrn_measured_fraction_theta_max 0.982
_diffrn_measurement_device_type 'Bruker APEX-II CCD'
_diffrn_measurement_method '\f and \w scans'
_diffrn_radiation_monochromator graphite
_diffrn_radiation_source 'fine-focus sealed tube'
_diffrn_radiation_type MoK\a
_diffrn_radiation_wavelength 0.71073
_diffrn_reflns_av_R_equivalents 0.0973
_diffrn_reflns_av_sigmaI/netI 0.1116
_diffrn_reflns_limit_h_max 31
_diffrn_reflns_limit_h_min -32
_diffrn_reflns_limit_k_max 9
_diffrn_reflns_limit_k_min -9
_diffrn_reflns_limit_l_max 27
_diffrn_reflns_limit_l_min -27
_diffrn_reflns_number 19482
_diffrn_reflns_theta_full 28.32
_diffrn_reflns_theta_max 28.32
_diffrn_reflns_theta_min 2.01
_exptl_absorpt_coefficient_mu 1.638
_exptl_absorpt_correction_T_max 0.9525
_exptl_absorpt_correction_T_min 0.6222
_exptl_absorpt_correction_type multi-scan
_exptl_absorpt_process_details sadabs
_exptl_crystal_colour brown
_exptl_crystal_density_diffrn 1.705
_exptl_crystal_description needle
_exptl_crystal_F_000 1872
_exptl_crystal_size_max 0.32
_exptl_crystal_size_mid 0.10
_exptl_crystal_size_min 0.03
_refine_diff_density_max 0.763
_refine_diff_density_min -0.998
_refine_diff_density_rms 0.121
_refine_ls_extinction_method none
_refine_ls_goodness_of_fit_ref 1.009
_refine_ls_hydrogen_treatment constr
_refine_ls_matrix_type full
_refine_ls_number_parameters 253
_refine_ls_number_reflns 4436
_refine_ls_number_restraints 0
_refine_ls_restrained_S_all 1.009
_refine_ls_R_factor_all 0.1000
_refine_ls_R_factor_gt 0.0540
_refine_ls_shift/su_max 0.001
_refine_ls_shift/su_mean 0.000
_refine_ls_structure_factor_coef Fsqd
_refine_ls_weighting_details 'calc w=1/[\s^2^(Fo^2^)+(0.0411P)^2^+5.7849P] where P=(Fo^2^+2Fc^2^)/3'
_refine_ls_weighting_scheme calc
_refine_ls_wR_factor_gt 0.1256
_refine_ls_wR_factor_ref 0.1560
_reflns_number_gt 2736
_reflns_number_total 4436
_reflns_threshold_expression >2sigma(I)
_cod_data_source_file ja208384d_si_002.cif
_cod_data_source_block bztetra_0m
_cod_database_code 4107216

loop_
_symmetry_equiv_pos_as_xyz
'x, y, z'
'-x, y, -z+1/2'
'x+1/2, y+1/2, z'
'-x+1/2, y+1/2, -z+1/2'
'-x, -y, -z'
'x, -y, z-1/2'
'-x+1/2, -y+1/2, -z'
'x+1/2, -y+1/2, z-1/2'

loop_
_atom_site_label
_atom_site_type_symbol
_atom_site_fract_x
_atom_site_fract_y
_atom_site_fract_z
_atom_site_U_iso_or_equiv
_atom_site_adp_type
_atom_site_occupancy
_atom_site_symmetry_multiplicity
_atom_site_calc_flag
_atom_site_refinement_flags
Fe1 Fe 0.34390(3) 0.35459(8) 0.11883(3) 0.02633(18) Uani 1 1 d .
Fe2 Fe 0.41780(3) 0.34851(8) 0.41670(3) 0.02651(18) Uani 1 1 d .
N1 N 0.32437(17) 0.1782(5) 0.06668(18) 0.0350(9) Uani 1 1 d .
N2 N 0.29988(15) 0.5342(5) 0.10120(17) 0.0325(8) Uani 1 1 d .
N3 N 0.42854(17) 0.1620(5) 0.46509(19) 0.0348(9) Uani 1 1 d .
N4 N 0.37533(17) 0.5057(5) 0.43797(18) 0.0389(9) Uani 1 1 d .
N5 N 0.35216(14) 0.2681(4) 0.21285(16) 0.0259(7) Uani 1 1 d .
N6 N 0.37811(14) 0.2688(4) 0.32503(16) 0.0258(7) Uani 1 1 d .
N7 N 0.42081(14) 0.4428(4) 0.11272(16) 0.0263(7) Uani 1 1 d .
N8 N 0.49138(14) 0.4465(4) 0.40491(16) 0.0267(7) Uani 1 1 d .
O1 O 0.30149(18) 0.0849(5) 0.02302(18) 0.0591(11) Uani 1 1 d .
O2 O 0.26621(16) 0.6455(4) 0.07917(18) 0.0474(9) Uani 1 1 d .
O3 O 0.42838(17) 0.0486(5) 0.50446(17) 0.0557(10) Uani 1 1 d .
O4 O 0.3412(2) 0.5899(6) 0.45767(19) 0.0748(14) Uani 1 1 d .
C1 C 0.37813(18) 0.3551(5) 0.2678(2) 0.0288(9) Uani 1 1 d .
H1 H 0.3951 0.4677 0.2667 0.035 Uiso 1 1 calc R
C2 C 0.33203(16) 0.1075(5) 0.2356(2) 0.0238(8) Uani 1 1 d .
C3 C 0.34796(16) 0.1100(5) 0.3053(2) 0.0234(8) Uani 1 1 d .
C4 C 0.33191(18) -0.0296(6) 0.3427(2) 0.0296(9) Uani 1 1 d .
H4 H 0.3417 -0.0277 0.3887 0.036 Uiso 1 1 calc R
C5 C 0.30098(19) -0.1697(6) 0.3087(2) 0.0337(10) Uani 1 1 d .
H5 H 0.2897 -0.2646 0.3322 0.040 Uiso 1 1 calc R
C6 C 0.28594(19) -0.1728(6) 0.2390(2) 0.0328(10) Uani 1 1 d .
H6 H 0.2653 -0.2705 0.2178 0.039 Uiso 1 1 calc R
C7 C 0.30094(17) -0.0355(5) 0.2015(2) 0.0271(9) Uani 1 1 d .
H7 H 0.2908 -0.0381 0.1556 0.033 Uiso 1 1 calc R
C8 C 0.46085(18) 0.3533(5) 0.09199(19) 0.0271(9) Uani 1 1 d .
H8 H 0.4561 0.2347 0.0765 0.033 Uiso 1 1 calc R
C9 C 0.44373(18) 0.6139(5) 0.1311(2) 0.0255(9) Uani 1 1 d .
C10 C 0.42124(18) 0.7647(6) 0.1567(2) 0.0300(9) Uani 1 1 d .
H10 H 0.3850 0.7633 0.1641 0.036 Uiso 1 1 calc R
C11 C 0.45549(19) 0.9167(6) 0.1705(2) 0.0337(10) Uani 1 1 d .
H26 H 0.4419 1.0197 0.1875 0.040 Uiso 1 1 calc R
C12 C 0.50186(17) 0.6170(5) 0.3798(2) 0.0257(9) Uani 1 1 d .
C13 C 0.46749(19) 0.7699(6) 0.3654(2) 0.0314(10) Uani 1 1 d .
H12 H 0.4311 0.7715 0.3722 0.038 Uiso 1 1 calc R
C14 C 0.49016(19) 0.9187(6) 0.3406(2) 0.0350(10) Uani 1 1 d .
H13 H 0.4685 1.0234 0.3310 0.042 Uiso 1 1 calc R

loop_
_atom_site_aniso_label
_atom_site_aniso_U_11
_atom_site_aniso_U_22
_atom_site_aniso_U_33
_atom_site_aniso_U_23
_atom_site_aniso_U_13
_atom_site_aniso_U_12
Fe1 0.0267(3) 0.0295(3) 0.0245(3) -0.0008(2) 0.0093(3) -0.0058(2)
Fe2 0.0262(3) 0.0305(3) 0.0247(3) -0.0008(2) 0.0096(3) -0.0023(2)
N1 0.041(2) 0.037(2) 0.030(2) -0.0032(16) 0.0144(18) -0.0123(17)
N2 0.028(2) 0.038(2) 0.031(2) -0.0019(16) 0.0062(16) -0.0074(17)
N3 0.037(2) 0.039(2) 0.028(2) -0.0002(16) 0.0070(17) -0.0039(17)
N4 0.043(2) 0.050(2) 0.027(2) -0.0024(17) 0.0147(18) 0.0028(19)
N5 0.0265(19) 0.0286(17) 0.0246(18) -0.0009(14) 0.0098(15) -0.0024(14)
N6 0.0266(19) 0.0258(16) 0.0266(18) -0.0011(14) 0.0094(15) -0.0029(14)
N7 0.0288(19) 0.0266(17) 0.0254(18) 0.0005(14) 0.0099(15) -0.0029(15)
N8 0.0266(19) 0.0278(17) 0.0266(19) -0.0009(14) 0.0081(15) -0.0029(14)
O1 0.080(3) 0.057(2) 0.041(2) -0.0177(18) 0.013(2) -0.026(2)
O2 0.044(2) 0.0427(19) 0.050(2) -0.0020(16) -0.0015(17) 0.0069(16)
O3 0.068(3) 0.058(2) 0.038(2) 0.0189(18) 0.0065(19) -0.011(2)
O4 0.078(3) 0.110(3) 0.042(2) 0.002(2) 0.026(2) 0.052(3)
C1 0.029(2) 0.028(2) 0.031(2) 0.0003(18) 0.0107(19) -0.0037(18)
C2 0.018(2) 0.0257(19) 0.030(2) -0.0002(16) 0.0100(17) -0.0006(15)
C3 0.0152(19) 0.028(2) 0.029(2) 0.0010(16) 0.0093(16) 0.0003(15)
C4 0.023(2) 0.036(2) 0.031(2) 0.0054(18) 0.0073(18) 0.0014(18)
C5 0.029(2) 0.035(2) 0.040(3) 0.0089(19) 0.012(2) -0.0054(19)
C6 0.025(2) 0.030(2) 0.044(3) -0.0055(19) 0.009(2) -0.0071(17)
C7 0.023(2) 0.031(2) 0.028(2) -0.0025(17) 0.0088(17) -0.0015(17)
C8 0.030(2) 0.0257(19) 0.026(2) 0.0010(17) 0.0067(18) -0.0024(17)
C9 0.025(2) 0.0238(19) 0.027(2) 0.0004(16) 0.0060(17) -0.0028(16)
C10 0.027(2) 0.032(2) 0.034(2) -0.0007(18) 0.0143(19) -0.0004(18)
C11 0.034(3) 0.028(2) 0.041(3) -0.0043(19) 0.012(2) 0.0025(19)
C12 0.024(2) 0.030(2) 0.023(2) 0.0010(16) 0.0052(17) -0.0001(16)
C13 0.024(2) 0.032(2) 0.039(3) -0.0013(19) 0.0088(19) 0.0012(18)
C14 0.034(3) 0.028(2) 0.044(3) 0.004(2) 0.011(2) 0.0073(19)

loop_
_atom_type_symbol
_atom_type_description
_atom_type_scat_dispersion_real
_atom_type_scat_dispersion_imag
_atom_type_scat_source
C C 0.0033 0.0016 'International Tables Vol C Tables 4.2.6.8 and 6.1.1.4'
H H 0.0000 0.0000 'International Tables Vol C Tables 4.2.6.8 and 6.1.1.4'
N N 0.0061 0.0033 'International Tables Vol C Tables 4.2.6.8 and 6.1.1.4'
O O 0.0106 0.0060 'International Tables Vol C Tables 4.2.6.8 and 6.1.1.4'
Fe Fe 0.3463 0.8444 'International Tables Vol C Tables 4.2.6.8 and 6.1.1.4'

loop_
_geom_angle_atom_site_label_1
_geom_angle_atom_site_label_2
_geom_angle_atom_site_label_3
_geom_angle
_geom_angle_site_symmetry_1
_geom_angle_site_symmetry_3
N2 Fe1 N1 113.10(19) . .
N2 Fe1 N7 106.63(16) . .
N1 Fe1 N7 109.69(16) . .
N2 Fe1 N5 111.99(16) . .
N1 Fe1 N5 109.20(16) . .
N7 Fe1 N5 105.95(14) . .
N4 Fe2 N3 115.20(19) . .
N4 Fe2 N8 114.00(17) . .
N3 Fe2 N8 110.27(17) . .
N4 Fe2 N6 105.03(17) . .
N3 Fe2 N6 107.52(16) . .
N8 Fe2 N6 103.81(14) . .
O1 N1 Fe1 164.1(4) . .
O2 N2 Fe1 169.1(3) . .
O3 N3 Fe2 166.7(4) . .
O4 N4 Fe2 167.8(4) . .
C1 N5 C2 104.4(3) . .
C1 N5 Fe1 126.7(3) . .
C2 N5 Fe1 128.8(3) . .
C1 N6 C3 104.1(3) . .
C1 N6 Fe2 126.8(3) . .
C3 N6 Fe2 129.1(3) . .
C8 N7 C9 105.1(3) . .
C8 N7 Fe1 128.5(3) . .
C9 N7 Fe1 126.4(3) . .
C8 N8 C12 104.3(3) 2_655 .
C8 N8 Fe2 127.0(3) 2_655 .
C12 N8 Fe2 127.8(3) . .
N5 C1 N6 115.6(4) . .
C7 C2 N5 131.1(4) . .
C7 C2 C3 121.5(4) . .
N5 C2 C3 107.5(3) . .
N6 C3 C4 130.5(4) . .
N6 C3 C2 108.4(3) . .
C4 C3 C2 121.1(4) . .
C5 C4 C3 117.1(4) . .
C4 C5 C6 121.6(4) . .
C7 C6 C5 122.0(4) . .
C6 C7 C2 116.8(4) . .
N7 C8 N8 115.1(4) . 2_655
C12 C9 N7 107.8(3) 2_655 .
C12 C9 C10 121.2(4) 2_655 .
N7 C9 C10 131.0(4) . .
C11 C10 C9 116.9(4) . .
C10 C11 C14 121.5(4) . 2_655
C9 C12 C13 121.6(4) 2_655 .
C9 C12 N8 107.8(3) 2_655 .
C13 C12 N8 130.6(4) . .
C14 C13 C12 116.8(4) . .
C13 C14 C11 122.0(4) . 2_655

loop_
_geom_bond_atom_site_label_1
_geom_bond_atom_site_label_2
_geom_bond_distance
_geom_bond_site_symmetry_2
Fe1 N2 1.690(4) .
Fe1 N1 1.690(4) .
Fe1 N7 2.014(4) .
Fe1 N5 2.021(3) .
Fe2 N4 1.678(4) .
Fe2 N3 1.688(4) .
Fe2 N8 1.998(4) .
Fe2 N6 2.017(3) .
N1 O1 1.172(5) .
N2 O2 1.176(5) .
N3 O3 1.170(5) .
N4 O4 1.183(5) .
N5 C1 1.336(5) .
N5 C2 1.404(5) .
N6 C1 1.349(5) .
N6 C3 1.392(5) .
N7 C8 1.328(5) .
N7 C9 1.396(5) .
N8 C8 1.340(5) 2_655
N8 C12 1.407(5) .
C2 C7 1.393(5) .
C2 C3 1.410(6) .
C3 C4 1.399(5) .
C4 C5 1.374(6) .
C5 C6 1.411(7) .
C6 C7 1.377(6) .
C8 N8 1.340(5) 2_655
C9 C12 1.394(6) 2_655
C9 C10 1.397(6) .
C10 C11 1.387(6) .
C11 C14 1.394(6) 2_655
C12 C9 1.394(6) 2_655
C12 C13 1.394(6) .
C13 C14 1.380(6) .
C14 C11 1.394(6) 2_655

loop_
_geom_torsion_atom_site_label_1
_geom_torsion_atom_site_label_2
_geom_torsion_atom_site_label_3
_geom_torsion_atom_site_label_4
_geom_torsion
_geom_torsion_site_symmetry_1
_geom_torsion_site_symmetry_4
N2 Fe1 N1 O1 6.0(13) . .
N7 Fe1 N1 O1 -112.8(13) . .
N5 Fe1 N1 O1 131.5(13) . .
N1 Fe1 N2 O2 -16.3(19) . .
N7 Fe1 N2 O2 104.3(18) . .
N5 Fe1 N2 O2 -140.2(18) . .
N4 Fe2 N3 O3 4.7(17) . .
N8 Fe2 N3 O3 135.4(16) . .
N6 Fe2 N3 O3 -112.0(16) . .
N3 Fe2 N4 O4 -27.0(19) . .
N8 Fe2 N4 O4 -155.9(18) . .
N6 Fe2 N4 O4 91.1(19) . .
N2 Fe1 N5 C1 -69.4(4) . .
N1 Fe1 N5 C1 164.6(3) . .
N7 Fe1 N5 C1 46.5(4) . .
N2 Fe1 N5 C2 109.9(3) . .
N1 Fe1 N5 C2 -16.2(4) . .
N7 Fe1 N5 C2 -134.2(3) . .
N4 Fe2 N6 C1 80.8(4) . .
N3 Fe2 N6 C1 -156.0(3) . .
N8 Fe2 N6 C1 -39.2(4) . .
N4 Fe2 N6 C3 -103.8(4) . .
N3 Fe2 N6 C3 19.3(4) . .
N8 Fe2 N6 C3 136.2(3) . .
N2 Fe1 N7 C8 -145.4(3) . .
N1 Fe1 N7 C8 -22.5(4) . .
N5 Fe1 N7 C8 95.2(4) . .
N2 Fe1 N7 C9 36.0(4) . .
N1 Fe1 N7 C9 158.8(3) . .
N5 Fe1 N7 C9 -83.5(3) . .
N4 Fe2 N8 C8 158.1(3) . 2_655
N3 Fe2 N8 C8 26.7(4) . 2_655
N6 Fe2 N8 C8 -88.2(3) . 2_655
N4 Fe2 N8 C12 -34.8(4) . .
N3 Fe2 N8 C12 -166.3(3) . .
N6 Fe2 N8 C12 78.8(3) . .
C2 N5 C1 N6 0.7(5) . .
Fe1 N5 C1 N6 -179.9(3) . .
C3 N6 C1 N5 -1.2(5) . .
Fe2 N6 C1 N5 175.1(3) . .
C1 N5 C2 C7 178.8(4) . .
Fe1 N5 C2 C7 -0.5(6) . .
C1 N5 C2 C3 0.1(4) . .
Fe1 N5 C2 C3 -179.3(3) . .
C1 N6 C3 C4 -176.8(4) . .
Fe2 N6 C3 C4 7.0(6) . .
C1 N6 C3 C2 1.1(4) . .
Fe2 N6 C3 C2 -175.0(3) . .
C7 C2 C3 N6 -179.7(4) . .
N5 C2 C3 N6 -0.8(4) . .
C7 C2 C3 C4 -1.5(6) . .
N5 C2 C3 C4 177.4(4) . .
N6 C3 C4 C5 178.8(4) . .
C2 C3 C4 C5 1.1(6) . .
C3 C4 C5 C6 -0.1(6) . .
C4 C5 C6 C7 -0.6(7) . .
C5 C6 C7 C2 0.2(6) . .
N5 C2 C7 C6 -177.8(4) . .
C3 C2 C7 C6 0.8(6) . .
C9 N7 C8 N8 0.5(5) . 2_655
Fe1 N7 C8 N8 -178.4(3) . 2_655
C8 N7 C9 C12 -0.3(4) . 2_655
Fe1 N7 C9 C12 178.6(3) . 2_655
C8 N7 C9 C10 -179.7(4) . .
Fe1 N7 C9 C10 -0.8(6) . .
C12 C9 C10 C11 0.2(6) 2_655 .
N7 C9 C10 C11 179.5(4) . .
C9 C10 C11 C14 -0.1(6) . 2_655
C8 N8 C12 C9 0.3(4) 2_655 2_655
Fe2 N8 C12 C9 -169.0(3) . 2_655
C8 N8 C12 C13 179.5(4) 2_655 .
Fe2 N8 C12 C13 10.2(6) . .
C9 C12 C13 C14 -0.7(6) 2_655 .
N8 C12 C13 C14 -179.7(4) . .
C12 C13 C14 C11 0.8(7) . 2_655
